data_7223087
loop_
_publ_author_name
'Wang, Chao'
'Huang, Ling ling'
'Lu, Min'
'Zhao, Bei'
'Wang, Yaorong'
'Zhang, Yong'
'Shen, Qi'
'Yao, Yingming'

_publ_section_title
;
 Anionic phenoxy-amido rare-earth complexes as efficient catalysts for
 amidation of aldehydes with amines
;
_journal_name_full 'RSC Adv.'
_journal_paper_doi 10.1039/C5RA20285J
_journal_year 2015
_chemical_formula_moiety 'C56 H86 F2 Li2 N3 Nd O4 Si2'
_chemical_formula_sum 'C56 H86 F2 Li2 N3 Nd O4 Si2'
_chemical_formula_weight 1117.58
_chemical_name_systematic
; 
 ? 
;
_space_group_IT_number 110
_symmetry_cell_setting tetragonal
_symmetry_Int_Tables_number 110
_symmetry_space_group_name_Hall 'I 4bw -2c'
_symmetry_space_group_name_H-M 'I 41 c d'
_atom_sites_solution_hydrogens geom
_atom_sites_solution_primary direct
_atom_sites_solution_secondary difmap
_audit_creation_method SHELXL-97
_audit_update_record
;
2015-07-14 deposited with the CCDC.
2015-10-28 downloaded from the CCDC.
;
_cell_angle_alpha 90.00
_cell_angle_beta 90.00
_cell_angle_gamma 90.00
_cell_formula_units_Z 8
_cell_length_a 21.2689(13)
_cell_length_b 21.2689(13)
_cell_length_c 27.1676(19)
_cell_measurement_reflns_used 21168
_cell_measurement_temperature 223(2)
_cell_measurement_theta_max 27.5
_cell_measurement_theta_min 3.0
_cell_volume 12289.7(14)
_computing_cell_refinement CrystalClear
_computing_data_collection CrystalClear
_computing_data_reduction CrystalStructure
_computing_publication_material 'CrystalStructure 3.7.0'
_computing_structure_refinement 'SHELXL-97 (Sheldrick, 1997)'
_computing_structure_solution 'SHELXS-97 (Sheldrick, 1990)'
_diffrn_ambient_temperature 223(2)
_diffrn_detector_area_resol_mean 14.63
_diffrn_measured_fraction_theta_full 0.998
_diffrn_measured_fraction_theta_max 0.998
_diffrn_measurement_device_type 'Rigaku Saturn'
_diffrn_measurement_method \w
_diffrn_radiation_monochromator graphite
_diffrn_radiation_source 'fine-focus sealed tube'
_diffrn_radiation_type MoK\a
_diffrn_radiation_wavelength 0.71075
_diffrn_reflns_av_R_equivalents 0.0884
_diffrn_reflns_av_sigmaI/netI 0.0740
_diffrn_reflns_limit_h_max 21
_diffrn_reflns_limit_h_min -25
_diffrn_reflns_limit_k_max 24
_diffrn_reflns_limit_k_min -25
_diffrn_reflns_limit_l_max 32
_diffrn_reflns_limit_l_min -32
_diffrn_reflns_number 30256
_diffrn_reflns_theta_full 25.49
_diffrn_reflns_theta_max 25.49
_diffrn_reflns_theta_min 3.03
_exptl_absorpt_coefficient_mu 0.932
_exptl_absorpt_correction_T_max 0.911
_exptl_absorpt_correction_T_min 0.589
_exptl_absorpt_correction_type multi-scan
_exptl_absorpt_process_details 'Jacobson, R. (1998) Private communication'
_exptl_crystal_colour blue
_exptl_crystal_density_diffrn 1.208
_exptl_crystal_density_method 'not measured'
_exptl_crystal_description platelet
_exptl_crystal_F_000 4696
_exptl_crystal_size_max 0.40
_exptl_crystal_size_mid 0.18
_exptl_crystal_size_min 0.10
_refine_diff_density_max 0.391
_refine_diff_density_min -0.410
_refine_diff_density_rms 0.074
_refine_ls_abs_structure_details 'Flack H D (1983), Acta Cryst. A39, 876-881'
_refine_ls_abs_structure_Flack 0.08(4)
_refine_ls_extinction_method none
_refine_ls_goodness_of_fit_ref 1.252
_refine_ls_hydrogen_treatment constr
_refine_ls_matrix_type full
_refine_ls_number_parameters 227
_refine_ls_number_reflns 5690
_refine_ls_number_restraints 20
_refine_ls_restrained_S_all 1.255
_refine_ls_R_factor_all 0.1290
_refine_ls_R_factor_gt 0.0977
_refine_ls_shift/su_max 0.000
_refine_ls_shift/su_mean 0.000
_refine_ls_structure_factor_coef Fsqd
_refine_ls_weighting_details 'calc w=1/[\s^2^(Fo^2^)+(0.0118P)^2^+84.9012P] where P=(Fo^2^+2Fc^2^)/3'
_refine_ls_weighting_scheme calc
_refine_ls_wR_factor_gt 0.1385
_refine_ls_wR_factor_ref 0.1491
_reflns_number_gt 4250
_reflns_number_total 5690
_reflns_threshold_expression >2sigma(I)
_cod_data_source_file c5ra20285j2.cif
_cod_data_source_block complex4
_cod_database_code 7223087

loop_
_symmetry_equiv_pos_as_xyz
'x, y, z'
'-y, x+1/2, z+1/4'
'-x+1/2, -y+1/2, z+1/2'
'y+1/2, -x, z+3/4'
'-x, y, z+1/2'
'y, x+1/2, z+3/4'
'x+1/2, -y+1/2, z'
'-y+1/2, -x, z+1/4'
'x+1/2, y+1/2, z+1/2'
'-y+1/2, x+1, z+3/4'
'-x+1, -y+1, z+1'
'y+1, -x+1/2, z+5/4'
'-x+1/2, y+1/2, z+1'
'y+1/2, x+1, z+5/4'
'x+1, -y+1, z+1/2'
'-y+1, -x+1/2, z+3/4'

loop_
_atom_site_label
_atom_site_type_symbol
_atom_site_fract_x
_atom_site_fract_y
_atom_site_fract_z
_atom_site_U_iso_or_equiv
_atom_site_adp_type
_atom_site_occupancy
_atom_site_symmetry_multiplicity
_atom_site_calc_flag
_atom_site_refinement_flags
_atom_site_disorder_assembly
_atom_site_disorder_group
Nd1 Nd 0.5000 0.5000 0.12016(9) 0.04153(18) Uani 1 2 d S . .
Si1 Si 0.51648(16) 0.43095(17) 0.00520(11) 0.0600(9) Uani 1 1 d U . .
F1 F 0.6095(4) 0.8192(4) 0.1144(4) 0.125(3) Uani 1 1 d . . .
O1 O 0.3969(3) 0.5083(3) 0.1491(2) 0.0391(15) Uani 1 1 d . . .
N1 N 0.5095(4) 0.5909(4) 0.1734(3) 0.051(2) Uani 1 1 d . B .
N2 N 0.5000 0.5000 0.0342(4) 0.051(3) Uani 1 2 d S . .
C1 C 0.3651(5) 0.5597(5) 0.1617(3) 0.0400(9) Uani 1 1 d . . .
C2 C 0.3036(4) 0.5703(5) 0.1453(3) 0.0400(9) Uani 1 1 d . . .
C3 C 0.2749(4) 0.6271(5) 0.1613(3) 0.0400(9) Uani 1 1 d . . .
H3 H 0.2344 0.6364 0.1495 0.048 Uiso 1 1 calc R . .
C4 C 0.3030(4) 0.6701(5) 0.1935(3) 0.0400(9) Uani 1 1 d . A .
C5 C 0.3622(4) 0.6563(5) 0.2092(3) 0.0400(9) Uani 1 1 d . . .
H5 H 0.3825 0.6842 0.2308 0.048 Uiso 1 1 calc R . .
C6 C 0.3940(4) 0.6012(5) 0.1941(3) 0.0400(9) Uani 1 1 d . . .
C7 C 0.2662(5) 0.5247(5) 0.1114(4) 0.045(3) Uani 1 1 d . . .
C8 C 0.3025(5) 0.5144(5) 0.0636(4) 0.055(3) Uani 1 1 d . . .
H8A H 0.3043 0.5535 0.0453 0.082 Uiso 1 1 calc R . .
H8B H 0.2813 0.4827 0.0439 0.082 Uiso 1 1 calc R . .
H8C H 0.3448 0.5004 0.0711 0.082 Uiso 1 1 calc R . .
C9 C 0.2594(5) 0.4619(5) 0.1390(4) 0.057(3) Uani 1 1 d . . .
H9A H 0.2285 0.4359 0.1223 0.085 Uiso 1 1 calc R . .
H9B H 0.2457 0.4699 0.1724 0.085 Uiso 1 1 calc R . .
H9C H 0.2996 0.4404 0.1395 0.085 Uiso 1 1 calc R . .
C10 C 0.2000(5) 0.5483(6) 0.0978(4) 0.065(4) Uani 1 1 d . . .
H10A H 0.2032 0.5886 0.0813 0.097 Uiso 1 1 calc R . .
H10B H 0.1751 0.5530 0.1275 0.097 Uiso 1 1 calc R . .
H10C H 0.1799 0.5183 0.0761 0.097 Uiso 1 1 calc R . .
C11 C 0.2682(4) 0.7313(6) 0.2078(4) 0.068(4) Uani 1 1 d D . .
C12 C 0.2943(13) 0.7588(14) 0.2561(8) 0.078(6) Uiso 0.50 1 d PD A 1
H12A H 0.3384 0.7691 0.2518 0.117 Uiso 0.50 1 calc PR A 1
H12B H 0.2899 0.7281 0.2822 0.117 Uiso 0.50 1 calc PR A 1
H12C H 0.2711 0.7966 0.2645 0.117 Uiso 0.50 1 calc PR A 1
C13 C 0.2565(17) 0.7633(14) 0.1580(8) 0.078(6) Uiso 0.50 1 d PD A 1
H13A H 0.2963 0.7762 0.1438 0.117 Uiso 0.50 1 calc PR A 1
H13B H 0.2300 0.8000 0.1628 0.117 Uiso 0.50 1 calc PR A 1
H13C H 0.2356 0.7342 0.1360 0.117 Uiso 0.50 1 calc PR A 1
C14 C 0.2007(9) 0.7176(18) 0.2200(11) 0.078(6) Uiso 0.50 1 d PD A 1
H14A H 0.1796 0.7011 0.1911 0.117 Uiso 0.50 1 calc PR A 1
H14B H 0.1801 0.7560 0.2305 0.117 Uiso 0.50 1 calc PR A 1
H14C H 0.1988 0.6868 0.2463 0.117 Uiso 0.50 1 calc PR A 1
C12' C 0.3097(15) 0.7796(14) 0.2315(12) 0.110(8) Uiso 0.50 1 d PD A 2
H12D H 0.3242 0.7641 0.2631 0.166 Uiso 0.50 1 calc PR A 2
H12E H 0.2862 0.8182 0.2363 0.166 Uiso 0.50 1 calc PR A 2
H12F H 0.3456 0.7879 0.2104 0.166 Uiso 0.50 1 calc PR A 2
C13' C 0.268(2) 0.7791(16) 0.1682(11) 0.110(8) Uiso 0.50 1 d PD A 2
H13D H 0.2417 0.7645 0.1412 0.166 Uiso 0.50 1 calc PR A 2
H13E H 0.3104 0.7857 0.1564 0.166 Uiso 0.50 1 calc PR A 2
H13F H 0.2511 0.8183 0.1809 0.166 Uiso 0.50 1 calc PR A 2
C14' C 0.2094(13) 0.714(2) 0.2359(13) 0.110(8) Uiso 0.50 1 d PD A 2
H14D H 0.2195 0.6824 0.2606 0.166 Uiso 0.50 1 calc PR A 2
H14E H 0.1783 0.6971 0.2134 0.166 Uiso 0.50 1 calc PR A 2
H14F H 0.1925 0.7510 0.2520 0.166 Uiso 0.50 1 calc PR A 2
C15 C 0.4603(5) 0.5899(5) 0.2112(4) 0.050(3) Uani 1 1 d . . .
H15A H 0.4707 0.6218 0.2359 0.060 Uiso 1 1 calc R . .
H15B H 0.4617 0.5489 0.2276 0.060 Uiso 1 1 calc R . .
C16 C 0.5330(5) 0.6510(5) 0.1620(4) 0.0654(14) Uani 1 1 d D B .
C17 C 0.5149(6) 0.7085(5) 0.1832(5) 0.0654(14) Uani 1 1 d D . .
H17 H 0.4845 0.7096 0.2082 0.078 Uiso 1 1 calc R . .
C18 C 0.5419(6) 0.7626(6) 0.1670(4) 0.0654(14) Uani 1 1 d . . .
H18 H 0.5302 0.8011 0.1813 0.078 Uiso 1 1 calc R . .
C19 C 0.5846(5) 0.7619(6) 0.1312(4) 0.0654(14) Uani 1 1 d . . .
C20 C 0.6039(5) 0.7100(5) 0.1076(5) 0.0654(14) Uani 1 1 d . . .
H20 H 0.6333 0.7116 0.0818 0.078 Uiso 1 1 calc R . .
C21 C 0.5774(4) 0.6530(5) 0.1239(4) 0.0654(14) Uani 1 1 d D B .
H21 H 0.5899 0.6152 0.1089 0.078 Uiso 1 1 calc R . .
C22 C 0.4430(6) 0.3886(7) -0.0168(5) 0.082(2) Uani 1 1 d U . .
H22A H 0.4124 0.3873 0.0096 0.123 Uiso 1 1 calc R . .
H22B H 0.4538 0.3460 -0.0265 0.123 Uiso 1 1 calc R . .
H22C H 0.4254 0.4108 -0.0448 0.123 Uiso 1 1 calc R . .
C23 C 0.5572(7) 0.3747(6) 0.0491(5) 0.082(2) Uani 1 1 d . . .
H23A H 0.5929 0.3957 0.0642 0.123 Uiso 1 1 calc R . .
H23B H 0.5716 0.3381 0.0311 0.123 Uiso 1 1 calc R . .
H23C H 0.5279 0.3618 0.0745 0.123 Uiso 1 1 calc R . .
C24 C 0.5715(6) 0.4389(6) -0.0491(4) 0.082(2) Uani 1 1 d . . .
H24A H 0.5558 0.4709 -0.0712 0.123 Uiso 1 1 calc R . .
H24B H 0.5740 0.3990 -0.0663 0.123 Uiso 1 1 calc R . .
H24C H 0.6130 0.4507 -0.0375 0.123 Uiso 1 1 calc R . .
O2 O 0.6231(10) 0.5545(10) 0.2597(8) 0.091(4) Uiso 0.50 1 d PD B 1
C25 C 0.6040(13) 0.6034(13) 0.2919(10) 0.091(4) Uiso 0.50 1 d PD B 1
H25A H 0.5714 0.5873 0.3141 0.109 Uiso 0.50 1 calc PR B 1
H25B H 0.5854 0.6375 0.2725 0.109 Uiso 0.50 1 calc PR B 1
C26 C 0.6576(12) 0.6296(13) 0.3223(11) 0.091(4) Uiso 0.50 1 d PD B 1
H26A H 0.6722 0.6702 0.3096 0.109 Uiso 0.50 1 calc PR B 1
H26B H 0.6460 0.6340 0.3571 0.109 Uiso 0.50 1 calc PR B 1
C27 C 0.7048(13) 0.5796(13) 0.3150(11) 0.091(4) Uiso 0.50 1 d PD B 1
H27A H 0.7184 0.5630 0.3469 0.109 Uiso 0.50 1 calc PR B 1
H27B H 0.7417 0.5967 0.2980 0.109 Uiso 0.50 1 calc PR B 1
C28 C 0.6749(12) 0.5268(12) 0.2839(11) 0.091(4) Uiso 0.50 1 d PD B 1
H28A H 0.7052 0.5104 0.2599 0.109 Uiso 0.50 1 calc PR B 1
H28B H 0.6610 0.4921 0.3050 0.109 Uiso 0.50 1 calc PR B 1
O2' O 0.6409(7) 0.5800(7) 0.2483(5) 0.042(4) Uiso 0.50 1 d PD B 2
C25' C 0.6140(17) 0.6221(14) 0.2830(9) 0.114(7) Uiso 0.50 1 d PD B 2
H25C H 0.5680 0.6206 0.2817 0.137 Uiso 0.50 1 calc PR B 2
H25D H 0.6279 0.6654 0.2768 0.137 Uiso 0.50 1 calc PR B 2
C26' C 0.6377(16) 0.5991(17) 0.3316(11) 0.114(7) Uiso 0.50 1 d PD B 2
H26C H 0.6570 0.6341 0.3495 0.137 Uiso 0.50 1 calc PR B 2
H26D H 0.6024 0.5834 0.3511 0.137 Uiso 0.50 1 calc PR B 2
C27' C 0.6834(18) 0.5496(17) 0.3253(10) 0.114(7) Uiso 0.50 1 d PD B 2
H27C H 0.6670 0.5091 0.3368 0.137 Uiso 0.50 1 calc PR B 2
H27D H 0.7226 0.5591 0.3428 0.137 Uiso 0.50 1 calc PR B 2
C28' C 0.6932(12) 0.5494(17) 0.2701(9) 0.114(7) Uiso 0.50 1 d PD B 2
H28C H 0.7322 0.5716 0.2618 0.137 Uiso 0.50 1 calc PR B 2
H28D H 0.6964 0.5061 0.2580 0.137 Uiso 0.50 1 calc PR B 2
Li1 Li 0.5992(8) 0.5596(9) 0.1914(7) 0.051(2) Uani 1 1 d . . .

loop_
_atom_site_aniso_label
_atom_site_aniso_U_11
_atom_site_aniso_U_22
_atom_site_aniso_U_33
_atom_site_aniso_U_23
_atom_site_aniso_U_13
_atom_site_aniso_U_12
Nd1 0.0463(5) 0.0386(4) 0.0397(3) 0.000 0.000 0.0047(4)
Si1 0.065(2) 0.071(2) 0.0434(16) -0.0148(17) 0.0146(17) -0.0196(19)
F1 0.111(6) 0.088(6) 0.177(9) -0.002(7) -0.011(8) -0.042(5)
O1 0.036(4) 0.029(4) 0.053(4) -0.002(3) -0.009(3) 0.012(3)
N1 0.045(5) 0.054(5) 0.054(5) -0.023(4) 0.000(4) 0.015(4)
N2 0.050(8) 0.066(9) 0.036(6) 0.000 0.000 0.002(7)
C1 0.033(2) 0.049(3) 0.038(2) -0.0020(18) 0.0034(18) 0.0066(19)
C2 0.033(2) 0.049(3) 0.038(2) -0.0020(18) 0.0034(18) 0.0066(19)
C3 0.033(2) 0.049(3) 0.038(2) -0.0020(18) 0.0034(18) 0.0066(19)
C4 0.033(2) 0.049(3) 0.038(2) -0.0020(18) 0.0034(18) 0.0066(19)
C5 0.033(2) 0.049(3) 0.038(2) -0.0020(18) 0.0034(18) 0.0066(19)
C6 0.033(2) 0.049(3) 0.038(2) -0.0020(18) 0.0034(18) 0.0066(19)
C7 0.039(6) 0.062(7) 0.035(6) 0.019(5) -0.002(5) 0.000(5)
C8 0.035(6) 0.062(8) 0.067(7) 0.002(6) -0.014(6) 0.000(5)
C9 0.065(8) 0.046(7) 0.060(7) 0.007(6) -0.006(6) 0.009(6)
C10 0.029(6) 0.085(9) 0.080(9) 0.006(7) -0.029(6) -0.011(6)
C11 0.015(5) 0.106(11) 0.083(8) -0.038(8) -0.019(6) 0.013(6)
C15 0.057(7) 0.048(7) 0.045(6) -0.003(5) -0.019(6) 0.024(5)
C16 0.047(3) 0.070(3) 0.078(4) -0.015(3) -0.017(2) -0.015(3)
C17 0.047(3) 0.070(3) 0.078(4) -0.015(3) -0.017(2) -0.015(3)
C18 0.047(3) 0.070(3) 0.078(4) -0.015(3) -0.017(2) -0.015(3)
C19 0.047(3) 0.070(3) 0.078(4) -0.015(3) -0.017(2) -0.015(3)
C20 0.047(3) 0.070(3) 0.078(4) -0.015(3) -0.017(2) -0.015(3)
C21 0.047(3) 0.070(3) 0.078(4) -0.015(3) -0.017(2) -0.015(3)
C22 0.096(6) 0.091(6) 0.059(5) -0.024(4) 0.023(4) -0.006(5)
C23 0.096(6) 0.091(6) 0.059(5) -0.024(4) 0.023(4) -0.006(5)
C24 0.096(6) 0.091(6) 0.059(5) -0.024(4) 0.023(4) -0.006(5)
Li1 0.045(5) 0.054(5) 0.054(5) -0.023(4) 0.000(4) 0.015(4)

loop_
_atom_type_symbol
_atom_type_description
_atom_type_scat_dispersion_real
_atom_type_scat_dispersion_imag
_atom_type_scat_source
C C 0.0033 0.0016 'International Tables Vol C Tables 4.2.6.8 and 6.1.1.4'
H H 0.0000 0.0000 'International Tables Vol C Tables 4.2.6.8 and 6.1.1.4'
N N 0.0061 0.0033 'International Tables Vol C Tables 4.2.6.8 and 6.1.1.4'
O O 0.0106 0.0060 'International Tables Vol C Tables 4.2.6.8 and 6.1.1.4'
Si Si 0.0817 0.0704 'International Tables Vol C Tables 4.2.6.8 and 6.1.1.4'
Nd Nd -0.1943 3.0179 'International Tables Vol C Tables 4.2.6.8 and 6.1.1.4'
Li Li -0.0003 0.0001 'International Tables Vol C Tables 4.2.6.8 and 6.1.1.4'
F F 0.0171 0.0103 'International Tables Vol C Tables 4.2.6.8 and 6.1.1.4'

loop_
_geom_angle_atom_site_label_1
_geom_angle_atom_site_label_2
_geom_angle_atom_site_label_3
_geom_angle
_geom_angle_site_symmetry_1
_geom_angle_site_symmetry_3
O1 Nd1 O1 140.7(3) 11_554 .
O1 Nd1 N2 109.65(15) 11_554 .
O1 Nd1 N2 109.65(15) . .
O1 Nd1 N1 79.5(3) 11_554 11_554
O1 Nd1 N1 77.4(3) . 11_554
N2 Nd1 N1 126.7(2) . 11_554
O1 Nd1 N1 77.4(3) 11_554 .
O1 Nd1 N1 79.5(3) . .
N2 Nd1 N1 126.7(2) . .
N1 Nd1 N1 106.7(4) 11_554 .
O1 Nd1 Li1 113.2(4) 11_554 11_554
O1 Nd1 Li1 35.9(3) . 11_554
N2 Nd1 Li1 128.2(4) . 11_554
N1 Nd1 Li1 41.6(4) 11_554 11_554
N1 Nd1 Li1 90.6(4) . 11_554
O1 Nd1 Si1 115.43(16) 11_554 11_554
O1 Nd1 Si1 100.14(16) . 11_554
N2 Nd1 Si1 25.80(6) . 11_554
N1 Nd1 Si1 150.1(2) 11_554 11_554
N1 Nd1 Si1 102.0(2) . 11_554
Li1 Nd1 Si1 131.3(3) 11_554 11_554
N2 Si1 C24 114.3(5) . .
N2 Si1 C23 110.2(5) . .
C24 Si1 C23 105.3(6) . .
N2 Si1 C22 112.7(4) . .
C24 Si1 C22 107.8(6) . .
C23 Si1 C22 105.9(6) . .
C1 O1 Li1 120.3(8) . 11_554
C1 O1 Nd1 128.7(6) . .
Li1 O1 Nd1 96.2(6) 11_554 .
C16 N1 C15 114.8(8) . .
C16 N1 Li1 90.9(8) . .
C15 N1 Li1 119.0(8) . .
C16 N1 Nd1 128.6(7) . .
C15 N1 Nd1 110.4(7) . .
Li1 N1 Nd1 87.8(5) . .
Si1 N2 Si1 124.9(7) . 11_554
Si1 N2 Nd1 117.6(3) . .
Si1 N2 Nd1 117.6(3) 11_554 .
O1 C1 C6 117.5(9) . .
O1 C1 C2 121.6(9) . .
C6 C1 C2 120.8(9) . .
O1 C1 Li1 35.2(5) . 11_554
C6 C1 Li1 106.1(8) . 11_554
C2 C1 Li1 119.8(8) . 11_554
C1 C2 C3 116.2(9) . .
C1 C2 C7 124.4(9) . .
C3 C2 C7 119.4(9) . .
C4 C3 C2 124.2(9) . .
C4 C3 H3 117.9 . .
C2 C3 H3 117.9 . .
C5 C4 C3 116.8(9) . .
C5 C4 C11 123.1(9) . .
C3 C4 C11 120.1(8) . .
C4 C5 C6 122.0(9) . .
C4 C5 H5 119.0 . .
C6 C5 H5 119.0 . .
C1 C6 C5 119.9(9) . .
C1 C6 C15 120.5(9) . .
C5 C6 C15 119.5(9) . .
C8 C7 C9 109.8(9) . .
C8 C7 C10 107.7(8) . .
C9 C7 C10 108.3(9) . .
C8 C7 C2 109.5(8) . .
C9 C7 C2 107.6(8) . .
C10 C7 C2 113.9(9) . .
C7 C8 H8A 109.5 . .
C7 C8 H8B 109.5 . .
H8A C8 H8B 109.5 . .
C7 C8 H8C 109.5 . .
H8A C8 H8C 109.5 . .
H8B C8 H8C 109.5 . .
C7 C9 H9A 109.5 . .
C7 C9 H9B 109.5 . .
H9A C9 H9B 109.5 . .
C7 C9 H9C 109.5 . .
H9A C9 H9C 109.5 . .
H9B C9 H9C 109.5 . .
C7 C10 H10A 109.5 . .
C7 C10 H10B 109.5 . .
H10A C10 H10B 109.5 . .
C7 C10 H10C 109.5 . .
H10A C10 H10C 109.5 . .
H10B C10 H10C 109.5 . .
C13' C11 C14 107(2) . .
C13' C11 C12' 81(2) . .
C14 C11 C12' 127(2) . .
C13' C11 C14' 122(3) . .
C14 C11 C14' 18(2) . .
C12' C11 C14' 116(2) . .
C13' C11 C13 19(2) . .
C14 C11 C13 97.2(19) . .
C12' C11 C13 100(2) . .
C14' C11 C13 115(2) . .
C13' C11 C12 111(2) . .
C14 C11 C12 103.3(18) . .
C12' C11 C12 33.0(14) . .
C14' C11 C12 88(2) . .
C13 C11 C12 129.7(19) . .
C13' C11 C4 113(2) . .
C14 C11 C4 110.5(17) . .
C12' C11 C4 113.7(15) . .
C14' C11 C4 108(2) . .
C13 C11 C4 103.4(15) . .
C12 C11 C4 111.1(13) . .
C11 C12 H12A 109.5 . .
C11 C12 H12B 109.5 . .
H12A C12 H12B 109.5 . .
C11 C12 H12C 109.5 . .
H12A C12 H12C 109.5 . .
H12B C12 H12C 109.5 . .
C11 C13 H13A 109.5 . .
C11 C13 H13B 109.5 . .
H13A C13 H13B 109.5 . .
C11 C13 H13C 109.5 . .
H13A C13 H13C 109.5 . .
H13B C13 H13C 109.5 . .
C11 C14 H14A 109.5 . .
C11 C14 H14B 109.5 . .
H14A C14 H14B 109.5 . .
C11 C14 H14C 109.5 . .
H14A C14 H14C 109.5 . .
H14B C14 H14C 109.5 . .
C11 C12' H12D 109.5 . .
C11 C12' H12E 109.5 . .
H12D C12' H12E 109.5 . .
C11 C12' H12F 109.5 . .
H12D C12' H12F 109.5 . .
H12E C12' H12F 109.5 . .
C11 C13' H13D 109.5 . .
C11 C13' H13E 109.5 . .
H13D C13' H13E 109.5 . .
C11 C13' H13F 109.5 . .
H13D C13' H13F 109.5 . .
H13E C13' H13F 109.5 . .
C11 C14' H14D 109.5 . .
C11 C14' H14E 109.5 . .
H14D C14' H14E 109.5 . .
C11 C14' H14F 109.5 . .
H14D C14' H14F 109.5 . .
H14E C14' H14F 109.5 . .
N1 C15 C6 116.8(8) . .
N1 C15 H15A 108.1 . .
C6 C15 H15A 108.1 . .
N1 C15 H15B 108.1 . .
C6 C15 H15B 108.1 . .
H15A C15 H15B 107.3 . .
C21 C16 C17 117.5(12) . .
C21 C16 N1 115.3(10) . .
C17 C16 N1 127.1(10) . .
C21 C16 Li1 83.1(8) . .
C17 C16 Li1 133.8(10) . .
N1 C16 Li1 55.3(7) . .
C18 C17 C16 119.3(13) . .
C18 C17 H17 120.4 . .
C16 C17 H17 120.4 . .
C19 C18 C17 121.0(13) . .
C19 C18 H18 119.5 . .
C17 C18 H18 119.5 . .
C18 C19 C20 124.5(13) . .
C18 C19 F1 119.0(12) . .
C20 C19 F1 116.4(11) . .
C19 C20 C21 115.9(12) . .
C19 C20 H20 122.1 . .
C21 C20 H20 122.1 . .
C16 C21 C20 121.8(11) . .
C16 C21 Li1 66.4(7) . .
C20 C21 Li1 140.0(8) . .
C16 C21 H21 119.1 . .
C20 C21 H21 119.1 . .
Li1 C21 H21 67.9 . .
Si1 C22 H22A 109.5 . .
Si1 C22 H22B 109.5 . .
H22A C22 H22B 109.5 . .
Si1 C22 H22C 109.5 . .
H22A C22 H22C 109.5 . .
H22B C22 H22C 109.5 . .
Si1 C23 H23A 109.5 . .
Si1 C23 H23B 109.5 . .
H23A C23 H23B 109.5 . .
Si1 C23 H23C 109.5 . .
H23A C23 H23C 109.5 . .
H23B C23 H23C 109.5 . .
Si1 C24 H24A 109.5 . .
Si1 C24 H24B 109.5 . .
H24A C24 H24B 109.5 . .
Si1 C24 H24C 109.5 . .
H24A C24 H24C 109.5 . .
H24B C24 H24C 109.5 . .
C28 O2 C25 104(2) . .
C28 O2 Li1 133(2) . .
C25 O2 Li1 118.5(18) . .
O2 C25 C26 113(2) . .
O2 C25 H25A 109.0 . .
C26 C25 H25A 109.0 . .
O2 C25 H25B 109.0 . .
C26 C25 H25B 109.0 . .
H25A C25 H25B 107.8 . .
C27 C26 C25 100(2) . .
C27 C26 H26A 111.8 . .
C25 C26 H26A 111.8 . .
C27 C26 H26B 111.8 . .
C25 C26 H26B 111.8 . .
H26A C26 H26B 109.5 . .
C26 C27 C28 109(2) . .
C26 C27 H27A 110.0 . .
C28 C27 H27A 110.0 . .
C26 C27 H27B 110.0 . .
C28 C27 H27B 110.0 . .
H27A C27 H27B 108.4 . .
O2 C28 C27 106(2) . .
O2 C28 H28A 110.6 . .
C27 C28 H28A 110.6 . .
O2 C28 H28B 110.6 . .
C27 C28 H28B 110.6 . .
H28A C28 H28B 108.7 . .
C28' O2' C25' 109(2) . .
C28' O2' Li1 128.4(17) . .
C25' O2' Li1 121.0(17) . .
O2' C25' C26' 104(2) . .
O2' C25' H25C 110.9 . .
C26' C25' H25C 110.9 . .
O2' C25' H25D 110.9 . .
C26' C25' H25D 110.9 . .
H25C C25' H25D 109.0 . .
C27' C26' C25' 111(3) . .
C27' C26' H26C 109.4 . .
C25' C26' H26C 109.4 . .
C27' C26' H26D 109.4 . .
C25' C26' H26D 109.4 . .
H26C C26' H26D 108.0 . .
C26' C27' C28' 102(2) . .
C26' C27' H27C 111.3 . .
C28' C27' H27C 111.3 . .
C26' C27' H27D 111.3 . .
C28' C27' H27D 111.3 . .
H27C C27' H27D 109.2 . .
O2' C28' C27' 108(2) . .
O2' C28' H28C 110.2 . .
C27' C28' H28C 110.2 . .
O2' C28' H28D 110.2 . .
C27' C28' H28D 110.2 . .
H28C C28' H28D 108.5 . .
O2' Li1 O1 133.5(11) . 11_554
O2' Li1 O2 22.2(7) . .
O1 Li1 O2 122.9(12) 11_554 .
O2' Li1 N1 124.5(10) . .
O1 Li1 N1 98.3(8) 11_554 .
O2 Li1 N1 119.2(11) . .
O2' Li1 C16 110.7(9) . .
O1 Li1 C16 115.4(9) 11_554 .
O2 Li1 C16 119.6(10) . .
N1 Li1 C16 33.8(4) . .
O2' Li1 C21 118.3(10) . .
O1 Li1 C21 99.0(8) 11_554 .
O2 Li1 C21 136.9(11) . .
N1 Li1 C21 57.0(5) . .
C16 Li1 C21 30.5(3) . .
O2' Li1 C1 109.3(9) . 11_554
O1 Li1 C1 24.5(4) 11_554 11_554
O2 Li1 C1 99.0(10) . 11_554
N1 Li1 C1 118.4(8) . 11_554
C16 Li1 C1 139.9(8) . 11_554
C21 Li1 C1 121.0(7) . 11_554

loop_
_geom_bond_atom_site_label_1
_geom_bond_atom_site_label_2
_geom_bond_distance
_geom_bond_site_symmetry_2
Nd1 O1 2.337(6) 11_554
Nd1 O1 2.337(6) .
Nd1 N2 2.335(10) .
Nd1 N1 2.422(8) 11_554
Nd1 N1 2.422(8) .
Nd1 Li1 3.132(18) 11_554
Nd1 Si1 3.469(4) 11_554
Si1 N2 1.703(6) .
Si1 C24 1.890(11) .
Si1 C23 1.898(14) .
Si1 C22 1.900(14) .
F1 C19 1.403(14) .
O1 C1 1.332(11) .
O1 Li1 1.848(18) 11_554
N1 C16 1.409(14) .
N1 C15 1.466(13) .
N1 Li1 2.08(2) .
N2 Si1 1.703(6) 11_554
C1 C6 1.390(13) .
C1 C2 1.400(13) .
C1 Li1 2.77(2) 11_554
C2 C3 1.422(13) .
C2 C7 1.556(14) .
C3 C4 1.400(13) .
C3 H3 0.9400 .
C4 C5 1.361(12) .
C4 C11 1.547(14) .
C5 C6 1.413(13) .
C5 H5 0.9400 .
C6 C15 1.506(13) .
C7 C8 1.527(14) .
C7 C9 1.537(13) .
C7 C10 1.542(13) .
C8 H8A 0.9700 .
C8 H8B 0.9700 .
C8 H8C 0.9700 .
C9 H9A 0.9700 .
C9 H9B 0.9700 .
C9 H9C 0.9700 .
C10 H10A 0.9700 .
C10 H10B 0.9700 .
C10 H10C 0.9700 .
C11 C13' 1.480(18) .
C11 C14 1.501(17) .
C11 C12' 1.502(17) .
C11 C14' 1.512(18) .
C11 C13 1.534(17) .
C11 C12 1.541(16) .
C12 H12A 0.9700 .
C12 H12B 0.9700 .
C12 H12C 0.9700 .
C13 H13A 0.9700 .
C13 H13B 0.9700 .
C13 H13C 0.9700 .
C14 H14A 0.9700 .
C14 H14B 0.9700 .
C14 H14C 0.9700 .
C12' H12D 0.9700 .
C12' H12E 0.9700 .
C12' H12F 0.9700 .
C13' H13D 0.9700 .
C13' H13E 0.9700 .
C13' H13F 0.9700 .
C14' H14D 0.9700 .
C14' H14E 0.9700 .
C14' H14F 0.9700 .
C15 H15A 0.9800 .
C15 H15B 0.9800 .
C16 C21 1.402(9) .
C16 C17 1.405(9) .
C16 Li1 2.53(2) .
C17 C18 1.359(16) .
C17 H17 0.9400 .
C18 C19 1.332(16) .
C18 H18 0.9400 .
C19 C20 1.340(15) .
C20 C21 1.409(14) .
C20 H20 0.9400 .
C21 Li1 2.74(2) .
C21 H21 0.9400 .
C22 H22A 0.9700 .
C22 H22B 0.9700 .
C22 H22C 0.9700 .
C23 H23A 0.9700 .
C23 H23B 0.9700 .
C23 H23C 0.9700 .
C24 H24A 0.9700 .
C24 H24B 0.9700 .
C24 H24C 0.9700 .
O2 C28 1.412(10) .
O2 C25 1.421(10) .
O2 Li1 1.92(3) .
C25 C26 1.514(18) .
C25 H25A 0.9800 .
C25 H25B 0.9800 .
C26 C27 1.475(18) .
C26 H26A 0.9800 .
C26 H26B 0.9800 .
C27 C28 1.544(18) .
C27 H27A 0.9800 .
C27 H27B 0.9800 .
C28 H28A 0.9800 .
C28 H28B 0.9800 .
O2' C28' 1.420(10) .
O2' C25' 1.419(10) .
O2' Li1 1.83(2) .
C25' C26' 1.495(19) .
C25' H25C 0.9800 .
C25' H25D 0.9800 .
C26' C27' 1.443(18) .
C26' H26C 0.9800 .
C26' H26D 0.9800 .
C27' C28' 1.513(18) .
C27' H27C 0.9800 .
C27' H27D 0.9800 .
C28' H28C 0.9800 .
C28' H28D 0.9800 .
Li1 O1 1.848(18) 11_554
Li1 C1 2.77(2) 11_554

loop_
_geom_torsion_atom_site_label_1
_geom_torsion_atom_site_label_2
_geom_torsion_atom_site_label_3
_geom_torsion_atom_site_label_4
_geom_torsion
_geom_torsion_site_symmetry_1
_geom_torsion_site_symmetry_4
O1 Nd1 O1 C1 86.3(7) 11_554 .
N2 Nd1 O1 C1 -93.7(7) . .
N1 Nd1 O1 C1 141.6(7) 11_554 .
N1 Nd1 O1 C1 31.6(7) . .
Li1 Nd1 O1 C1 137.5(10) 11_554 .
Si1 Nd1 O1 C1 -68.9(7) 11_554 .
O1 Nd1 O1 Li1 -51.2(6) 11_554 11_554
N2 Nd1 O1 Li1 128.8(6) . 11_554
N1 Nd1 O1 Li1 4.0(7) 11_554 11_554
N1 Nd1 O1 Li1 -105.9(7) . 11_554
Si1 Nd1 O1 Li1 153.6(6) 11_554 11_554
O1 Nd1 N1 C16 85.8(9) 11_554 .
O1 Nd1 N1 C16 -126.1(9) . .
N2 Nd1 N1 C16 -19.4(10) . .
N1 Nd1 N1 C16 160.6(10) 11_554 .
Li1 Nd1 N1 C16 -160.5(9) 11_554 .
Si1 Nd1 N1 C16 -27.9(9) 11_554 .
O1 Nd1 N1 C15 -123.8(6) 11_554 .
O1 Nd1 N1 C15 24.2(6) . .
N2 Nd1 N1 C15 131.0(5) . .
N1 Nd1 N1 C15 -49.0(5) 11_554 .
Li1 Nd1 N1 C15 -10.1(6) 11_554 .
Si1 Nd1 N1 C15 122.5(6) 11_554 .
O1 Nd1 N1 Li1 -3.6(6) 11_554 .
O1 Nd1 N1 Li1 144.5(6) . .
N2 Nd1 N1 Li1 -108.8(6) . .
N1 Nd1 N1 Li1 71.2(6) 11_554 .
Li1 Nd1 N1 Li1 110.1(8) 11_554 .
Si1 Nd1 N1 Li1 -117.3(6) 11_554 .
C24 Si1 N2 Si1 43.1(5) . 11_554
C23 Si1 N2 Si1 161.5(5) . 11_554
C22 Si1 N2 Si1 -80.4(5) . 11_554
C24 Si1 N2 Nd1 -136.9(5) . .
C23 Si1 N2 Nd1 -18.5(5) . .
C22 Si1 N2 Nd1 99.6(5) . .
O1 Nd1 N2 Si1 72.0(2) 11_554 .
O1 Nd1 N2 Si1 -108.0(2) . .
N1 Nd1 N2 Si1 -19.4(3) 11_554 .
N1 Nd1 N2 Si1 160.6(3) . .
Li1 Nd1 N2 Si1 -72.4(4) 11_554 .
Si1 Nd1 N2 Si1 180.000(1) 11_554 .
O1 Nd1 N2 Si1 -108.0(2) 11_554 11_554
O1 Nd1 N2 Si1 72.0(2) . 11_554
N1 Nd1 N2 Si1 160.6(3) 11_554 11_554
N1 Nd1 N2 Si1 -19.4(3) . 11_554
Li1 Nd1 N2 Si1 107.6(4) 11_554 11_554
Li1 O1 C1 C6 78.7(12) 11_554 .
Nd1 O1 C1 C6 -50.3(11) . .
Li1 O1 C1 C2 -98.0(12) 11_554 .
Nd1 O1 C1 C2 133.1(8) . .
Nd1 O1 C1 Li1 -129.0(11) . 11_554
O1 C1 C2 C3 -179.9(8) . .
C6 C1 C2 C3 3.6(14) . .
Li1 C1 C2 C3 139.0(8) 11_554 .
O1 C1 C2 C7 0.1(15) . .
C6 C1 C2 C7 -176.5(9) . .
Li1 C1 C2 C7 -41.0(12) 11_554 .
C1 C2 C3 C4 -3.1(14) . .
C7 C2 C3 C4 176.9(9) . .
C2 C3 C4 C5 1.5(14) . .
C2 C3 C4 C11 178.7(9) . .
C3 C4 C5 C6 -0.3(14) . .
C11 C4 C5 C6 -177.4(10) . .
O1 C1 C6 C5 -179.3(8) . .
C2 C1 C6 C5 -2.6(14) . .
Li1 C1 C6 C5 -143.3(9) 11_554 .
O1 C1 C6 C15 4.0(14) . .
C2 C1 C6 C15 -179.3(9) . .
Li1 C1 C6 C15 40.0(11) 11_554 .
C4 C5 C6 C1 0.9(14) . .
C4 C5 C6 C15 177.6(9) . .
C1 C2 C7 C8 -58.0(12) . .
C3 C2 C7 C8 122.0(10) . .
C1 C2 C7 C9 61.3(12) . .
C3 C2 C7 C9 -118.7(10) . .
C1 C2 C7 C10 -178.7(9) . .
C3 C2 C7 C10 1.3(13) . .
C5 C4 C11 C13' 102(2) . .
C3 C4 C11 C13' -75(2) . .
C5 C4 C11 C14 -137.9(15) . .
C3 C4 C11 C14 45.1(17) . .
C5 C4 C11 C12' 12(2) . .
C3 C4 C11 C12' -165.1(17) . .
C5 C4 C11 C14' -118.6(18) . .
C3 C4 C11 C14' 64(2) . .
C5 C4 C11 C13 119.0(15) . .
C3 C4 C11 C13 -58.0(17) . .
C5 C4 C11 C12 -23.8(18) . .
C3 C4 C11 C12 159.2(15) . .
C16 N1 C15 C6 85.2(12) . .
Li1 N1 C15 C6 -168.8(9) . .
Nd1 N1 C15 C6 -69.7(10) . .
C1 C6 C15 N1 63.0(14) . .
C5 C6 C15 N1 -113.6(10) . .
C15 N1 C16 C21 -176.5(9) . .
Li1 N1 C16 C21 60.8(11) . .
Nd1 N1 C16 C21 -27.2(14) . .
C15 N1 C16 C17 0.6(16) . .
Li1 N1 C16 C17 -122.1(13) . .
Nd1 N1 C16 C17 149.9(10) . .
C15 N1 C16 Li1 122.7(9) . .
Nd1 N1 C16 Li1 -87.9(8) . .
C21 C16 C17 C18 -1.6(17) . .
N1 C16 C17 C18 -178.7(11) . .
Li1 C16 C17 C18 106.6(15) . .
C16 C17 C18 C19 0.7(18) . .
C17 C18 C19 C20 1.3(19) . .
C17 C18 C19 F1 177.7(11) . .
C18 C19 C20 C21 -2.0(17) . .
F1 C19 C20 C21 -178.5(10) . .
C17 C16 C21 C20 0.9(17) . .
N1 C16 C21 C20 178.3(10) . .
Li1 C16 C21 C20 -135.5(11) . .
C17 C16 C21 Li1 136.3(12) . .
N1 C16 C21 Li1 -46.3(9) . .
C19 C20 C21 C16 0.9(16) . .
C19 C20 C21 Li1 -89.4(16) . .
C28 O2 C25 C26 29(4) . .
Li1 O2 C25 C26 -130(3) . .
O2 C25 C26 C27 -15(4) . .
C25 C26 C27 C28 -3(3) . .
C25 O2 C28 C27 -29(4) . .
Li1 O2 C28 C27 125(3) . .
C26 C27 C28 O2 20(4) . .
C28' O2' C25' C26' -20(4) . .
Li1 O2' C25' C26' 148(2) . .
O2' C25' C26' C27' 7(4) . .
C25' C26' C27' C28' 7(5) . .
C25' O2' C28' C27' 25(4) . .
Li1 O2' C28' C27' -141(3) . .
C26' C27' C28' O2' -19(4) . .
C28' O2' Li1 O1 8(3) . 11_554
C25' O2' Li1 O1 -156(2) . 11_554
C28' O2' Li1 O2 79(3) . .
C25' O2' Li1 O2 -86(3) . .
C28' O2' Li1 N1 162(2) . .
C25' O2' Li1 N1 -3(3) . .
C28' O2' Li1 C16 -163(2) . .
C25' O2' Li1 C16 32(2) . .
C28' O2' Li1 C21 -131(2) . .
C25' O2' Li1 C21 65(2) . .
C28' O2' Li1 C1 13(2) . 11_554
C25' O2' Li1 C1 -151.6(19) . 11_554
C28 O2 Li1 O2' -81(3) . .
C25 O2 Li1 O2' 70(3) . .
C28 O2 Li1 O1 45(3) . 11_554
C25 O2 Li1 O1 -164.4(19) . 11_554
C28 O2 Li1 N1 168(2) . .
C25 O2 Li1 N1 -41(3) . .
C28 O2 Li1 C16 -152(2) . .
C25 O2 Li1 C16 -2(3) . .
C28 O2 Li1 C21 -120(2) . .
C25 O2 Li1 C21 31(3) . .
C28 O2 Li1 C1 39(3) . 11_554
C25 O2 Li1 C1 -170.3(19) . 11_554
C16 N1 Li1 O2' 75.2(14) . .
C15 N1 Li1 O2' -44.1(16) . .
Nd1 N1 Li1 O2' -156.2(13) . .
C16 N1 Li1 O1 -124.1(9) . 11_554
C15 N1 Li1 O1 116.6(10) . 11_554
Nd1 N1 Li1 O1 4.5(7) . 11_554
C16 N1 Li1 O2 100.7(13) . .
C15 N1 Li1 O2 -18.6(16) . .
Nd1 N1 Li1 O2 -130.7(12) . .
C15 N1 Li1 C16 -119.2(10) . .
Nd1 N1 Li1 C16 128.6(7) . .
C16 N1 Li1 C21 -28.7(5) . .
C15 N1 Li1 C21 -147.9(9) . .
Nd1 N1 Li1 C21 99.9(4) . .
C16 N1 Li1 C1 -139.0(9) . 11_554
C15 N1 Li1 C1 101.7(10) . 11_554
Nd1 N1 Li1 C1 -10.4(8) . 11_554
C21 C16 Li1 O2' 110.9(11) . .
C17 C16 Li1 O2' -11.0(18) . .
N1 C16 Li1 O2' -121.6(12) . .
C21 C16 Li1 O1 -62.4(11) . 11_554
C17 C16 Li1 O1 175.7(12) . 11_554
N1 C16 Li1 O1 65.0(10) . 11_554
C21 C16 Li1 O2 133.5(13) . .
C17 C16 Li1 O2 12(2) . .
N1 C16 Li1 O2 -99.1(14) . .
C21 C16 Li1 N1 -127.4(10) . .
C17 C16 Li1 N1 110.7(14) . .
C17 C16 Li1 C21 -121.9(16) . .
N1 C16 Li1 C21 127.4(10) . .
C21 C16 Li1 C1 -63.9(14) . 11_554
C17 C16 Li1 C1 174.2(12) . 11_554
N1 C16 Li1 C1 63.6(13) . 11_554
C16 C21 Li1 O2' -82.9(11) . .
C20 C21 Li1 O2' 29.0(19) . .
C16 C21 Li1 O1 125.9(10) . 11_554
C20 C21 Li1 O1 -122.2(15) . 11_554
C16 C21 Li1 O2 -67.2(16) . .
C20 C21 Li1 O2 45(2) . .
C16 C21 Li1 N1 31.8(6) . .
C20 C21 Li1 N1 143.7(15) . .
C20 C21 Li1 C16 111.9(17) . .
C16 C21 Li1 C1 137.6(10) . 11_554
C20 C21 Li1 C1 -110.5(15) . 11_554
